data_2208955
loop_
_publ_author_name
'Zhong-Lu You'

_publ_section_title
;
 Bis{1-[3-(cyclohexylamino)propyliminomethyl]naphth-2-olato}cobalt(II)
 tetrahydrate
;
_journal_coeditor_code LH2055
_journal_issue 5
_journal_name_full 'Acta Crystallographica Section E'
_journal_page_first m1162
_journal_page_last m1163
_journal_paper_doi 10.1107/S1600536806014978
_journal_volume 62
_journal_year 2006
_chemical_formula_iupac '[Co (C20 H25 N2 O1)2] , 4H2 O'
_chemical_formula_moiety 'C40 H50 Co N4 O2 , 4H2 O'
_chemical_formula_sum 'C40 H58 Co N4 O6'
_chemical_formula_weight 749.83
_chemical_name_systematic
;
Bis{1-[3-(cyclohexylamino)propyliminomethyl]naphth-2-olato}cobalt(II)
tetrahydrate
;
_space_group_IT_number 15
_symmetry_cell_setting monoclinic
_symmetry_space_group_name_Hall '-C 2yc'
_symmetry_space_group_name_H-M 'C 1 2/c 1'
_atom_sites_solution_hydrogens geom
_atom_sites_solution_primary direct
_atom_sites_solution_secondary difmap
_audit_creation_method SHELXL97
_cell_angle_alpha 90.00
_cell_angle_beta 116.939(4)
_cell_angle_gamma 90.00
_cell_formula_units_Z 4
_cell_length_a 21.192(4)
_cell_length_b 9.115(2)
_cell_length_c 22.426(5)
_cell_measurement_reflns_used 1775
_cell_measurement_temperature 298(2)
_cell_measurement_theta_max 24.9
_cell_measurement_theta_min 2.4
_cell_volume 3861.9(14)
_computing_cell_refinement SMART
_computing_data_collection 'SMART (Bruker, 1998)'
_computing_data_reduction 'SAINT (Bruker, 1998)'
_computing_molecular_graphics 'SHELXTL (Sheldrick, 1997b)'
_computing_publication_material SHELXTL
_computing_structure_refinement 'SHELXL97 (Sheldrick, 1997a)'
_computing_structure_solution 'SHELXS97 (Sheldrick, 1997a)'
_diffrn_ambient_temperature 298(2)
_diffrn_measured_fraction_theta_full 0.964
_diffrn_measured_fraction_theta_max 0.964
_diffrn_measurement_device_type 'Bruker SMART 1000 CCD area-detector'
_diffrn_measurement_method \w
_diffrn_radiation_monochromator graphite
_diffrn_radiation_source 'fine-focus sealed tube'
_diffrn_radiation_type MoK\a
_diffrn_radiation_wavelength 0.71073
_diffrn_reflns_av_R_equivalents 0.0461
_diffrn_reflns_av_sigmaI/netI 0.0614
_diffrn_reflns_limit_h_max 26
_diffrn_reflns_limit_h_min -23
_diffrn_reflns_limit_k_max 10
_diffrn_reflns_limit_k_min -11
_diffrn_reflns_limit_l_max 25
_diffrn_reflns_limit_l_min -28
_diffrn_reflns_number 10625
_diffrn_reflns_theta_full 26.50
_diffrn_reflns_theta_max 26.50
_diffrn_reflns_theta_min 2.04
_diffrn_standards_number 0
_exptl_absorpt_coefficient_mu 0.495
_exptl_absorpt_correction_T_max 0.9075
_exptl_absorpt_correction_T_min 0.8946
_exptl_absorpt_correction_type multi-scan
_exptl_absorpt_process_details '(SADABS; Sheldrick, 1996)'
_exptl_crystal_colour red
_exptl_crystal_density_diffrn 1.290
_exptl_crystal_density_method 'not measured'
_exptl_crystal_description block
_exptl_crystal_F_000 1604
_exptl_crystal_size_max 0.23
_exptl_crystal_size_mid 0.21
_exptl_crystal_size_min 0.20
_refine_diff_density_max 1.468
_refine_diff_density_min -0.301
_refine_ls_extinction_method none
_refine_ls_goodness_of_fit_ref 1.021
_refine_ls_hydrogen_treatment mixed
_refine_ls_matrix_type full
_refine_ls_number_parameters 241
_refine_ls_number_reflns 3871
_refine_ls_number_restraints 7
_refine_ls_restrained_S_all 1.023
_refine_ls_R_factor_all 0.1038
_refine_ls_R_factor_gt 0.0690
_refine_ls_shift/su_max 0.000
_refine_ls_shift/su_mean 0.000
_refine_ls_structure_factor_coef Fsqd
_refine_ls_weighting_details 'calc w = 1/[\s^2^(Fo^2^)+(0.1043P)^2^] where P=(Fo^2^+2Fc^2^)/3'
_refine_ls_weighting_scheme calc
_refine_ls_wR_factor_gt 0.1670
_refine_ls_wR_factor_ref 0.1882
_reflns_number_gt 2573
_reflns_number_total 3871
_reflns_threshold_expression I>2\s(I)
_cod_data_source_file lh2055.cif
_cod_data_source_block I
_cod_depositor_comments
;
The following automatic conversions were performed:
'_symmetry_cell_setting' value 'Monoclinic' changed to 'monoclinic'
according to '/home/saulius/struct/CIF-dictionaries/cif_core.dic'
dictionary named 'cif_core.dic' version 2.4.1 from 2010-06-29.

Automatic conversion script
Id: cif_fix_enum 1527 2010-12-29 10:47:43Z saulius 

The following automatic conversions were performed:

'_symmetry_cell_setting' value 'Monoclinic' changed to 'monoclinic'
according to /home/saulius/struct/CIF-dictionaries/cif_core.dic
dictionary named 'cif_core.dic' version 2.4.1 from 2010-06-29.

Automatic conversion script
Id: cif_fix_values 1715 2011-07-08 13:25:40Z adriana 
;
_cod_original_sg_symbol_H-M 'C 2/c'
_cod_database_code 2208955
_cod_database_fobs_code 2208955

loop_
_symmetry_equiv_pos_as_xyz
'x, y, z'
'-x, y, -z+1/2'
'x+1/2, y+1/2, z'
'-x+1/2, y+1/2, -z+1/2'
'-x, -y, -z'
'x, -y, z-1/2'
'-x+1/2, -y+1/2, -z'
'x+1/2, -y+1/2, z-1/2'

loop_
_atom_site_type_symbol
_atom_site_label
_atom_site_fract_x
_atom_site_fract_y
_atom_site_fract_z
_atom_site_U_iso_or_equiv
_atom_site_adp_type
_atom_site_calc_flag
_atom_site_refinement_flags
_atom_site_occupancy
Co Co1 0.2500 0.2500 0.0000 0.0382(2) Uani d S 1
O O1 0.22707(14) 0.3377(3) 0.06384(11) 0.0478(6) Uani d . 1
O O2 0.5000 0.1135(6) 0.2500 0.0813(15) Uani d SD 1
O O3 0.9267(3) 0.1624(14) 0.7950(3) 0.226(5) Uani d D 1
N N1 0.15202(16) 0.2537(3) -0.06473(14) 0.0453(7) Uani d . 1
N N2 0.23559(18) 0.0495(3) 0.02947(16) 0.0531(8) Uani d D 1
C C1 0.12014(19) 0.4565(4) -0.01392(19) 0.0468(9) Uani d . 1
C C2 0.1771(2) 0.4339(4) 0.05013(18) 0.0448(9) Uani d . 1
C C3 0.1796(2) 0.5188(5) 0.1047(2) 0.0558(10) Uani d . 1
H H3 0.2155 0.5022 0.1476 0.067 Uiso calc R 1
C C4 0.1307(3) 0.6225(5) 0.0947(2) 0.0631(12) Uani d . 1
H H4 0.1329 0.6740 0.1314 0.076 Uiso calc R 1
C C5 0.0764(2) 0.6559(4) 0.0309(2) 0.0570(11) Uani d . 1
C C6 0.0290(3) 0.7734(5) 0.0203(3) 0.0742(14) Uani d . 1
H H6 0.0325 0.8283 0.0566 0.089 Uiso calc R 1
C C7 -0.0212(3) 0.8072(6) -0.0416(4) 0.0886(17) Uani d . 1
H H7 -0.0524 0.8842 -0.0477 0.106 Uiso calc R 1
C C8 -0.0263(3) 0.7266(5) -0.0963(3) 0.0834(17) Uani d . 1
H H8 -0.0608 0.7510 -0.1389 0.100 Uiso calc R 1
C C9 0.0185(2) 0.6122(5) -0.0884(3) 0.0643(12) Uani d . 1
H H9 0.0142 0.5600 -0.1257 0.077 Uiso calc R 1
C C10 0.0709(2) 0.5727(4) -0.0248(2) 0.0504(9) Uani d . 1
C C11 0.1069(2) 0.3502(4) -0.06489(18) 0.0455(9) Uani d . 1
H H11 0.0622 0.3500 -0.1013 0.055 Uiso calc R 1
C C12 0.1255(2) 0.1371(4) -0.11548(19) 0.0526(10) Uani d . 1
H H12A 0.1468 0.1478 -0.1455 0.063 Uiso calc R 1
H H12B 0.0747 0.1472 -0.1417 0.063 Uiso calc R 1
C C13 0.1420(3) -0.0128(5) -0.0844(2) 0.0743(14) Uani d . 1
H H13A 0.0995 -0.0719 -0.1053 0.089 Uiso calc R 1
H H13B 0.1772 -0.0574 -0.0951 0.089 Uiso calc R 1
C C14 0.1683(2) -0.0206(5) -0.0113(2) 0.0628(12) Uani d . 1
H H14A 0.1330 0.0233 -0.0006 0.075 Uiso calc R 1
H H14B 0.1722 -0.1232 0.0013 0.075 Uiso calc R 1
C C15 0.2650(2) 0.0227(4) 0.10389(17) 0.0444(8) Uani d . 1
H H15 0.3015 0.0971 0.1263 0.053 Uiso calc R 1
C C16 0.2125(2) 0.0370(5) 0.1314(2) 0.0592(11) Uani d . 1
H H16A 0.1755 -0.0361 0.1112 0.071 Uiso calc R 1
H H16B 0.1907 0.1334 0.1210 0.071 Uiso calc R 1
C C17 0.2508(3) 0.0154(6) 0.2069(2) 0.0718(13) Uani d . 1
H H17A 0.2854 0.0929 0.2269 0.086 Uiso calc R 1
H H17B 0.2169 0.0225 0.2248 0.086 Uiso calc R 1
C C18 0.2877(3) -0.1321(5) 0.2258(2) 0.0778(15) Uani d . 1
H H18A 0.3136 -0.1397 0.2741 0.093 Uiso calc R 1
H H18B 0.2527 -0.2099 0.2099 0.093 Uiso calc R 1
C C19 0.3380(3) -0.1500(5) 0.1958(2) 0.0783(15) Uani d . 1
H H19A 0.3578 -0.2483 0.2050 0.094 Uiso calc R 1
H H19B 0.3768 -0.0810 0.2167 0.094 Uiso calc R 1
C C20 0.3018(2) -0.1246(4) 0.1205(2) 0.0580(11) Uani d . 1
H H20A 0.3366 -0.1283 0.1038 0.070 Uiso calc R 1
H H20B 0.2674 -0.2018 0.0988 0.070 Uiso calc R 1
H H2 0.256(2) -0.019(4) 0.015(2) 0.080 Uiso d D 1
H H3B 0.8826(8) 0.146(5) 0.7747(18) 0.080 Uiso d D 1
H H3A 0.944(2) 0.132(5) 0.8347(10) 0.080 Uiso d D 1
H H2A 0.5250(12) 0.159(2) 0.2362(14) 0.010(7) Uiso d D 1

loop_
_atom_site_aniso_label
_atom_site_aniso_U_11
_atom_site_aniso_U_22
_atom_site_aniso_U_33
_atom_site_aniso_U_12
_atom_site_aniso_U_13
_atom_site_aniso_U_23
Co1 0.0468(4) 0.0252(4) 0.0331(3) 0.0028(3) 0.0096(3) -0.0017(3)
O1 0.0590(16) 0.0380(14) 0.0393(13) 0.0079(12) 0.0159(11) -0.0010(11)
O2 0.075(3) 0.089(4) 0.042(2) 0.000 -0.007(2) 0.000
O3 0.104(4) 0.484(15) 0.084(3) 0.038(6) 0.039(3) -0.003(6)
N1 0.0531(17) 0.0359(16) 0.0370(15) 0.0000(14) 0.0117(13) -0.0047(12)
N2 0.070(2) 0.0320(17) 0.0476(17) -0.0073(15) 0.0176(16) 0.0002(14)
C1 0.046(2) 0.0344(19) 0.055(2) -0.0020(16) 0.0192(17) -0.0022(16)
C2 0.054(2) 0.0330(19) 0.0478(19) -0.0066(16) 0.0233(17) -0.0043(15)
C3 0.070(3) 0.053(2) 0.050(2) -0.002(2) 0.032(2) -0.0034(18)
C4 0.076(3) 0.056(3) 0.076(3) -0.010(2) 0.051(3) -0.013(2)
C5 0.053(2) 0.043(2) 0.089(3) -0.0067(18) 0.045(2) -0.009(2)
C6 0.057(3) 0.061(3) 0.115(4) -0.001(2) 0.048(3) -0.018(3)
C7 0.063(3) 0.062(3) 0.144(5) 0.010(3) 0.049(4) -0.019(4)
C8 0.052(3) 0.058(3) 0.123(5) 0.010(2) 0.025(3) 0.000(3)
C9 0.050(2) 0.051(3) 0.087(3) 0.0047(19) 0.027(2) -0.010(2)
C10 0.045(2) 0.039(2) 0.071(3) -0.0040(16) 0.030(2) -0.0036(19)
C11 0.043(2) 0.038(2) 0.0453(19) 0.0013(16) 0.0116(16) -0.0038(16)
C12 0.057(2) 0.043(2) 0.0422(19) 0.0031(17) 0.0086(16) -0.0093(16)
C13 0.090(3) 0.045(2) 0.059(3) -0.015(2) 0.008(2) -0.009(2)
C14 0.070(3) 0.044(2) 0.054(2) -0.019(2) 0.010(2) 0.0036(18)
C15 0.056(2) 0.0342(19) 0.0403(18) 0.0045(16) 0.0195(16) 0.0035(15)
C16 0.066(3) 0.050(2) 0.059(2) 0.013(2) 0.026(2) 0.0002(19)
C17 0.091(3) 0.069(3) 0.061(3) 0.006(3) 0.040(3) -0.002(2)
C18 0.114(4) 0.066(3) 0.044(2) -0.001(3) 0.028(2) 0.009(2)
C19 0.094(4) 0.059(3) 0.067(3) 0.029(3) 0.024(3) 0.018(2)
C20 0.068(3) 0.042(2) 0.064(2) 0.0150(19) 0.030(2) 0.0101(18)

loop_
_atom_type_symbol
_atom_type_description
_atom_type_scat_dispersion_real
_atom_type_scat_dispersion_imag
_atom_type_scat_source
C C 0.0033 0.0016 'International Tables Vol C Tables 4.2.6.8 and 6.1.1.4'
H H 0.0000 0.0000 'International Tables Vol C Tables 4.2.6.8 and 6.1.1.4'
N N 0.0061 0.0033 'International Tables Vol C Tables 4.2.6.8 and 6.1.1.4'
O O 0.0106 0.0060 'International Tables Vol C Tables 4.2.6.8 and 6.1.1.4'
Co Co 0.3494 0.9721 'International Tables Vol C Tables 4.2.6.8 and 6.1.1.4'

loop_
_geom_angle_atom_site_label_1
_geom_angle_atom_site_label_2
_geom_angle_atom_site_label_3
_geom_angle_site_symmetry_1
_geom_angle_site_symmetry_3
_geom_angle
_geom_angle_publ_flag
O1 Co1 O1 7 . 180 y
O1 Co1 N1 7 7 90.23(12) ?
O1 Co1 N1 . 7 89.77(12) y
O1 Co1 N1 7 . 89.77(12) ?
O1 Co1 N1 . . 90.23(12) y
N1 Co1 N1 7 . 180 y
O1 Co1 N2 7 7 90.35(12) ?
O1 Co1 N2 . 7 89.65(12) y
N1 Co1 N2 7 7 89.50(13) ?
N1 Co1 N2 . 7 90.50(13) y
O1 Co1 N2 7 . 89.65(12) ?
O1 Co1 N2 . . 90.35(12) y
N1 Co1 N2 7 . 90.50(13) ?
N1 Co1 N2 . . 89.50(13) y
N2 Co1 N2 7 . 180.0 y
C2 O1 Co1 . . 124.7(2) ?
H3B O3 H3A . . 111(3) ?
C11 N1 C12 . . 117.7(3) ?
C11 N1 Co1 . . 123.8(2) ?
C12 N1 Co1 . . 118.4(2) ?
C14 N2 C15 . . 114.9(3) ?
C14 N2 Co1 . . 116.5(2) ?
C15 N2 Co1 . . 117.5(2) ?
C14 N2 H2 . . 88(3) ?
C15 N2 H2 . . 105(3) ?
Co1 N2 H2 . . 110(3) ?
C2 C1 C11 . . 118.9(3) ?
C2 C1 C10 . . 120.2(3) ?
C11 C1 C10 . . 120.3(3) ?
O1 C2 C1 . . 124.6(3) ?
O1 C2 C3 . . 116.9(3) ?
C1 C2 C3 . . 118.5(4) ?
C4 C3 C2 . . 120.7(4) ?
C4 C3 H3 . . 119.6 ?
C2 C3 H3 . . 119.6 ?
C3 C4 C5 . . 122.4(4) ?
C3 C4 H4 . . 118.8 ?
C5 C4 H4 . . 118.8 ?
C4 C5 C6 . . 121.9(4) ?
C4 C5 C10 . . 118.9(4) ?
C6 C5 C10 . . 119.2(4) ?
C7 C6 C5 . . 121.1(5) ?
C7 C6 H6 . . 119.4 ?
C5 C6 H6 . . 119.4 ?
C6 C7 C8 . . 119.8(5) ?
C6 C7 H7 . . 120.1 ?
C8 C7 H7 . . 120.1 ?
C9 C8 C7 . . 121.2(6) ?
C9 C8 H8 . . 119.4 ?
C7 C8 H8 . . 119.4 ?
C8 C9 C10 . . 120.7(5) ?
C8 C9 H9 . . 119.6 ?
C10 C9 H9 . . 119.6 ?
C9 C10 C5 . . 118.0(4) ?
C9 C10 C1 . . 123.0(4) ?
C5 C10 C1 . . 119.0(4) ?
N1 C11 C1 . . 125.5(3) ?
N1 C11 H11 . . 117.2 ?
C1 C11 H11 . . 117.2 ?
N1 C12 C13 . . 111.8(3) ?
N1 C12 H12A . . 109.3 ?
C13 C12 H12A . . 109.3 ?
N1 C12 H12B . . 109.3 ?
C13 C12 H12B . . 109.3 ?
H12A C12 H12B . . 107.9 ?
C14 C13 C12 . . 116.8(4) ?
C14 C13 H13A . . 108.1 ?
C12 C13 H13A . . 108.1 ?
C14 C13 H13B . . 108.1 ?
C12 C13 H13B . . 108.1 ?
H13A C13 H13B . . 107.3 ?
N2 C14 C13 . . 116.6(4) ?
N2 C14 H14A . . 108.1 ?
C13 C14 H14A . . 108.1 ?
N2 C14 H14B . . 108.1 ?
C13 C14 H14B . . 108.1 ?
H14A C14 H14B . . 107.3 ?
C16 C15 C20 . . 111.8(3) ?
C16 C15 N2 . . 115.3(3) ?
C20 C15 N2 . . 108.9(3) ?
C16 C15 H15 . . 106.8 ?
C20 C15 H15 . . 106.8 ?
N2 C15 H15 . . 106.8 ?
C15 C16 C17 . . 108.9(4) ?
C15 C16 H16A . . 109.9 ?
C17 C16 H16A . . 109.9 ?
C15 C16 H16B . . 109.9 ?
C17 C16 H16B . . 109.9 ?
H16A C16 H16B . . 108.3 ?
C18 C17 C16 . . 111.9(4) ?
C18 C17 H17A . . 109.2 ?
C16 C17 H17A . . 109.2 ?
C18 C17 H17B . . 109.2 ?
C16 C17 H17B . . 109.2 ?
H17A C17 H17B . . 107.9 ?
C19 C18 C17 . . 110.6(4) ?
C19 C18 H18A . . 109.5 ?
C17 C18 H18A . . 109.5 ?
C19 C18 H18B . . 109.5 ?
C17 C18 H18B . . 109.5 ?
H18A C18 H18B . . 108.1 ?
C18 C19 C20 . . 112.0(4) ?
C18 C19 H19A . . 109.2 ?
C20 C19 H19A . . 109.2 ?
C18 C19 H19B . . 109.2 ?
C20 C19 H19B . . 109.2 ?
H19A C19 H19B . . 107.9 ?
C15 C20 C19 . . 110.7(3) ?
C15 C20 H20A . . 109.5 ?
C19 C20 H20A . . 109.5 ?
C15 C20 H20B . . 109.5 ?
C19 C20 H20B . . 109.5 ?
H20A C20 H20B . . 108.1 ?

loop_
_geom_bond_atom_site_label_1
_geom_bond_atom_site_label_2
_geom_bond_site_symmetry_2
_geom_bond_distance
_geom_bond_publ_flag
Co1 O1 7 1.886(2) ?
Co1 O1 . 1.886(2) y
Co1 N1 7 1.921(3) ?
Co1 N1 . 1.921(3) y
Co1 N2 7 2.013(3) ?
Co1 N2 . 2.013(3) y
O1 C2 . 1.300(4) ?
O2 H2A . 0.84(3) ?
O3 H3B . 0.85(3) ?
O3 H3A . 0.843(10) ?
N1 C11 . 1.298(5) ?
N1 C12 . 1.471(4) ?
N2 C14 . 1.449(5) ?
N2 C15 . 1.514(5) ?
N2 H2 . 0.90(4) ?
C1 C2 . 1.411(5) ?
C1 C11 . 1.426(5) ?
C1 C10 . 1.428(5) ?
C2 C3 . 1.427(5) ?
C3 C4 . 1.346(6) ?
C3 H3 . 0.9300 ?
C4 C5 . 1.404(7) ?
C4 H4 . 0.9300 ?
C5 C6 . 1.413(6) ?
C5 C10 . 1.420(6) ?
C6 C7 . 1.347(9) ?
C6 H6 . 0.9300 ?
C7 C8 . 1.390(9) ?
C7 H7 . 0.9300 ?
C8 C9 . 1.368(6) ?
C8 H8 . 0.9300 ?
C9 C10 . 1.401(6) ?
C9 H9 . 0.9300 ?
C11 H11 . 0.9300 ?
C12 C13 . 1.501(6) ?
C12 H12A . 0.9700 ?
C12 H12B . 0.9700 ?
C13 C14 . 1.474(6) ?
C13 H13A . 0.9700 ?
C13 H13B . 0.9700 ?
C14 H14A . 0.9700 ?
C14 H14B . 0.9700 ?
C15 C16 . 1.501(6) ?
C15 C20 . 1.512(5) ?
C15 H15 . 0.9800 ?
C16 C17 . 1.524(6) ?
C16 H16A . 0.9700 ?
C16 H16B . 0.9700 ?
C17 C18 . 1.516(7) ?
C17 H17A . 0.9700 ?
C17 H17B . 0.9700 ?
C18 C19 . 1.506(8) ?
C18 H18A . 0.9700 ?
C18 H18B . 0.9700 ?
C19 C20 . 1.523(7) ?
C19 H19A . 0.9700 ?
C19 H19B . 0.9700 ?
C20 H20A . 0.9700 ?
C20 H20B . 0.9700 ?

loop_
_geom_hbond_atom_site_label_D
_geom_hbond_atom_site_label_H
_geom_hbond_atom_site_label_A
_geom_hbond_site_symmetry_A
_geom_hbond_distance_DH
_geom_hbond_distance_HA
_geom_hbond_distance_DA
_geom_hbond_angle_DHA
O2 H2A O3 7_656 0.84(3) 2.199(15) 3.003(11) 161.9(18)
